data_7239309
loop_
_publ_author_name
'Saravanan, Natarajan'
'Sankaralingam, Muniyandi'
'Palaniandavar, Mallayan'

_publ_section_title
;
 Manganese(ii) complexes of tetradentate 4N ligands with diazepane
 backbones for catalytic olefin epoxidation: effect of nucleophilicity of
 peroxo complexes on reactivity
;
_journal_issue 23
_journal_name_full 'RSC Adv.'
_journal_page_first 12000
_journal_paper_doi 10.1039/C3RA44729D
_journal_volume 4
_journal_year 2014
_chemical_formula_sum 'C42 H52 Cl4 Mn2 N8 O18'
_chemical_formula_weight 1208.60
_space_group_IT_number 2
_space_group_name_Hall '-P 1'
_space_group_name_H-M_alt 'P -1'
_symmetry_cell_setting triclinic
_symmetry_space_group_name_H-M 'P -1'
_atom_sites_solution_hydrogens geom
_atom_sites_solution_primary direct
_atom_sites_solution_secondary difmap
_audit_creation_method SHELXL-97
_cell_angle_alpha 101.7080(10)
_cell_angle_beta 103.830(2)
_cell_angle_gamma 94.223(2)
_cell_formula_units_Z 1
_cell_length_a 8.1950(2)
_cell_length_b 9.6329(2)
_cell_length_c 17.0850(5)
_cell_measurement_temperature 293(2)
_cell_volume 1271.74(6)
_computing_structure_refinement 'SHELXL-97 (Sheldrick, 1997)'
_diffrn_ambient_temperature 293(2)
_diffrn_measured_fraction_theta_full 0.988
_diffrn_measured_fraction_theta_max 0.988
_diffrn_radiation_monochromator graphite
_diffrn_radiation_source 'fine-focus sealed tube'
_diffrn_radiation_type MoK\a
_diffrn_radiation_wavelength 0.71073
_diffrn_reflns_av_R_equivalents 0.0334
_diffrn_reflns_av_sigmaI/netI 0.0283
_diffrn_reflns_limit_h_max 10
_diffrn_reflns_limit_h_min -10
_diffrn_reflns_limit_k_max 11
_diffrn_reflns_limit_k_min -12
_diffrn_reflns_limit_l_max 21
_diffrn_reflns_limit_l_min -21
_diffrn_reflns_number 22536
_diffrn_reflns_theta_full 26.39
_diffrn_reflns_theta_max 26.39
_diffrn_reflns_theta_min 1.26
_exptl_absorpt_coefficient_mu 0.787
_exptl_absorpt_correction_type none
_exptl_crystal_density_diffrn 1.578
_exptl_crystal_density_method 'not measured'
_exptl_crystal_F_000 622
_exptl_crystal_size_max 0.06
_exptl_crystal_size_mid 0.05
_exptl_crystal_size_min 0.05
_refine_diff_density_max 0.832
_refine_diff_density_min -0.689
_refine_diff_density_rms 0.081
_refine_ls_extinction_method none
_refine_ls_goodness_of_fit_ref 1.008
_refine_ls_hydrogen_treatment mixed
_refine_ls_matrix_type full
_refine_ls_number_parameters 363
_refine_ls_number_reflns 5141
_refine_ls_number_restraints 0
_refine_ls_restrained_S_all 1.008
_refine_ls_R_factor_all 0.0789
_refine_ls_R_factor_gt 0.0635
_refine_ls_shift/su_max 1.996
_refine_ls_shift/su_mean 0.227
_refine_ls_structure_factor_coef Fsqd
_refine_ls_weighting_details 'calc w=1/[\s^2^(Fo^2^)+(0.2000P)^2^+0.0000P] where P=(Fo^2^+2Fc^2^)/3'
_refine_ls_weighting_scheme calc
_refine_ls_wR_factor_gt 0.2212
_refine_ls_wR_factor_ref 0.2454
_reflns_number_gt 4004
_reflns_number_total 5141
_reflns_threshold_expression >2sigma(I)
_cod_data_source_file c3ra44729d.txt
_cod_data_source_block mp868
_cod_original_sg_symbol_H-M P-1
_cod_database_code 7239309

loop_
_symmetry_equiv_pos_as_xyz
'x, y, z'
'-x, -y, -z'

loop_
_atom_site_label
_atom_site_type_symbol
_atom_site_fract_x
_atom_site_fract_y
_atom_site_fract_z
_atom_site_U_iso_or_equiv
_atom_site_adp_type
_atom_site_occupancy
_atom_site_symmetry_multiplicity
_atom_site_calc_flag
_atom_site_refinement_flags
Mn1 Mn 1.14699(7) 0.78487(6) 0.76638(3) 0.0470(3) Uani 1 1 d .
Cl2 Cl 1.29735(13) 0.68105(12) 0.58635(6) 0.0588(3) Uani 1 1 d .
Cl3 Cl 1.15854(16) 0.80575(12) 1.07687(7) 0.0677(4) Uani 1 1 d .
N1 N 1.3641(4) 0.7219(4) 0.8515(2) 0.0532(8) Uani 1 1 d .
C14 C 0.9066(6) 0.9417(5) 0.6638(3) 0.0672(12) Uani 1 1 d .
C22 C 1.1850(6) 1.0455(4) 0.6787(3) 0.0585(10) Uani 1 1 d .
C3 C 1.6123(8) 0.6179(8) 0.9548(4) 0.0886(16) Uani 1 1 d .
H3 H 1.6944 0.5824 0.9905 0.11(2) Uiso 1 1 calc R
C4 C 1.4963(7) 0.5265(6) 0.8917(4) 0.0817(15) Uani 1 1 d .
H4 H 1.4997 0.4284 0.8828 0.097(19) Uiso 1 1 calc R
C1 C 1.4845(6) 0.8110(6) 0.9142(3) 0.0696(12) Uani 1 1 d .
H1 H 1.4818 0.9091 0.9218 0.072(15) Uiso 1 1 calc R
C21 C 1.3553(6) 1.0651(5) 0.7175(3) 0.0703(12) Uani 1 1 d .
H21 H 1.3947 1.0177 0.7592 0.42(7) Uiso 1 1 calc R
O7 O 1.0733(8) 0.8322(6) 1.1377(3) 0.131(2) Uani 1 1 d .
C17 C 1.1222(8) 1.1220(5) 0.6157(3) 0.0683(13) Uani 1 1 d .
C9 C 0.7840(7) 0.6788(7) 0.7801(4) 0.0857(16) Uani 1 1 d .
H9A H 0.6622 0.6771 0.7615 0.14(2) Uiso 1 1 calc R
H9B H 0.8238 0.7494 0.8321 0.093(18) Uiso 1 1 calc R
C2 C 1.6083(7) 0.7625(7) 0.9658(4) 0.0853(16) Uani 1 1 d .
H2 H 1.6891 0.8260 1.0079 0.24(5) Uiso 1 1 calc R
C11 C 0.8439(7) 0.6035(6) 0.6444(3) 0.0829(15) Uani 1 1 d .
H11A H 0.8671 0.6404 0.5989 0.052(11) Uiso 1 1 calc R
H11B H 0.7282 0.5561 0.6269 0.12(2) Uiso 1 1 calc R
C18 C 1.2415(11) 1.2084(6) 0.5928(4) 0.0901(18) Uani 1 1 d .
H18 H 1.2045 1.2557 0.5507 0.12(2) Uiso 1 1 calc R
C12 C 0.9746(6) 0.4883(6) 0.6675(3) 0.0762(14) Uani 1 1 d .
H12A H 0.9112 0.3975 0.6647 0.056(11) Uiso 1 1 calc R
H12B H 1.0432 0.4727 0.6283 0.067(13) Uiso 1 1 calc R
C5 C 1.3723(7) 0.5825(5) 0.8405(3) 0.0691(12) Uani 1 1 d .
C20 C 1.4687(8) 1.1536(5) 0.6960(4) 0.0876(17) Uani 1 1 d .
H20 H 1.5831 1.1673 0.7237 0.069(14) Uiso 1 1 calc R
C13 C 0.7915(6) 0.8496(7) 0.6943(4) 0.0837(15) Uani 1 1 d .
H13A H 0.7638 0.9072 0.7418 0.051(11) Uiso 1 1 calc R
H13B H 0.6867 0.8172 0.6512 0.21(3) Uiso 1 1 calc R
C8 C 0.8206(10) 0.5353(9) 0.7953(6) 0.109(2) Uani 1 1 d .
H8A H 0.7753 0.5194 0.8407 0.16(3) Uiso 1 1 calc R
H8B H 0.7611 0.4628 0.7464 0.8(4) Uiso 1 1 calc R
O8 O 1.0740(16) 0.8457(15) 1.0106(6) 0.250(6) Uani 1 1 d .
C19 C 1.4094(10) 1.2233(6) 0.6313(4) 0.098(2) Uani 1 1 d .
H19 H 1.4861 1.2799 0.6149 0.064(13) Uiso 1 1 calc R
O6 O 1.1883(16) 0.6738(9) 1.0602(7) 0.255(6) Uani 1 1 d .
O2 O 1.3128(4) 0.7299(4) 0.6742(2) 0.0698(8) Uani 1 1 d .
N4 N 1.0730(4) 0.9533(4) 0.6995(2) 0.0569(8) Uani 1 1 d .
N3 N 0.8630(4) 0.7248(4) 0.7179(2) 0.0640(9) Uani 1 1 d .
N2 N 1.0850(5) 0.5459(4) 0.7525(2) 0.0634(9) Uani 1 1 d .
O5 O 1.3598(9) 0.5469(5) 0.5742(3) 0.1252(18) Uani 1 1 d .
03 O 1.1245(5) 0.6673(6) 0.5434(3) 0.1189(18) Uani 1 1 d .
C16 C 0.9472(9) 1.1031(6) 0.5806(3) 0.0833(17) Uani 1 1 d .
H16 H 0.9027 1.1509 0.5398 0.093(17) Uiso 1 1 calc R
C15 C 0.8397(7) 1.0146(6) 0.6055(3) 0.0799(15) Uani 1 1 d .
H15 H 0.7232 1.0046 0.5829 0.11(3) Uiso 1 1 calc R
C7 C 0.9983(9) 0.5166(8) 0.8147(4) 0.100(2) Uani 1 1 d .
H7A H 1.0085 0.4191 0.8200 0.073(15) Uiso 1 1 calc R
H7B H 1.0552 0.5795 0.8677 0.095(17) Uiso 1 1 calc R
C6 C 1.2467(7) 0.4868(5) 0.7638(3) 0.0727(13) Uani 1 1 d .
H6A H 1.2896 0.4843 0.7154 0.093(16) Uiso 1 1 calc R
H6B H 1.2311 0.3900 0.7713 0.088(17) Uiso 1 1 calc R
O9 O 1.307(2) 0.886(2) 1.0969(11) 0.370(11) Uani 1 1 d .
O4 O 1.3881(5) 0.7854(5) 0.5606(3) 0.0938(13) Uani 1 1 d .
O1A O 1.1267(6) 0.9364(4) 0.8767(2) 0.0738(10) Uani 1 1 d .
H1AA H 1.0449 0.9793 0.8645 0.20(3) Uiso 1 1 calc R
H1AB H 1.126(10) 0.909(8) 0.910(5) 0.11(3) Uiso 1 1 d .

loop_
_atom_site_aniso_label
_atom_site_aniso_U_11
_atom_site_aniso_U_22
_atom_site_aniso_U_33
_atom_site_aniso_U_23
_atom_site_aniso_U_13
_atom_site_aniso_U_12
Mn1 0.0467(4) 0.0448(4) 0.0471(4) 0.0064(3) 0.0113(3) 0.0062(2)
Cl2 0.0559(6) 0.0709(6) 0.0493(6) 0.0170(5) 0.0098(4) 0.0096(5)
Cl3 0.0783(7) 0.0636(6) 0.0655(7) 0.0197(5) 0.0180(6) 0.0244(5)
N1 0.0564(19) 0.0535(18) 0.0465(17) 0.0095(14) 0.0089(14) 0.0062(14)
C14 0.060(2) 0.072(3) 0.061(3) 0.004(2) 0.005(2) 0.023(2)
C22 0.074(3) 0.0447(19) 0.056(2) 0.0087(17) 0.014(2) 0.0207(18)
C3 0.083(4) 0.116(5) 0.072(3) 0.037(3) 0.012(3) 0.028(3)
C4 0.085(3) 0.081(3) 0.088(4) 0.046(3) 0.014(3) 0.020(3)
C1 0.068(3) 0.072(3) 0.062(3) 0.004(2) 0.013(2) 0.009(2)
C21 0.068(3) 0.053(2) 0.087(3) 0.015(2) 0.016(2) 0.007(2)
O7 0.204(6) 0.115(4) 0.121(4) 0.054(3) 0.093(4) 0.070(4)
C17 0.110(4) 0.045(2) 0.047(2) 0.0037(18) 0.018(2) 0.019(2)
C9 0.070(3) 0.116(4) 0.077(3) 0.012(3) 0.041(3) 0.006(3)
C2 0.071(3) 0.105(4) 0.065(3) 0.004(3) 0.001(3) 0.016(3)
C11 0.070(3) 0.091(3) 0.071(3) -0.008(3) 0.018(2) -0.025(3)
C18 0.143(6) 0.057(3) 0.065(3) 0.010(2) 0.019(4) 0.013(3)
C12 0.062(3) 0.075(3) 0.076(3) -0.011(2) 0.017(2) -0.007(2)
C5 0.080(3) 0.058(2) 0.075(3) 0.027(2) 0.022(2) 0.012(2)
C20 0.090(4) 0.056(3) 0.119(5) 0.016(3) 0.036(4) 0.001(2)
C13 0.048(2) 0.109(4) 0.091(4) 0.018(3) 0.013(2) 0.022(3)
C8 0.100(5) 0.120(6) 0.126(6) 0.035(5) 0.060(5) 0.007(4)
O8 0.309(12) 0.384(14) 0.201(8) 0.214(10) 0.158(9) 0.230(12)
C19 0.140(6) 0.055(3) 0.109(5) 0.017(3) 0.058(5) -0.005(3)
O6 0.393(15) 0.165(7) 0.314(12) 0.115(8) 0.205(11) 0.175(9)
O2 0.075(2) 0.079(2) 0.0599(18) 0.0139(16) 0.0259(15) 0.0159(16)
N4 0.0578(19) 0.0563(19) 0.0547(19) 0.0106(16) 0.0092(16) 0.0190(15)
N3 0.0494(19) 0.073(2) 0.065(2) 0.0009(18) 0.0210(16) 0.0022(16)
N2 0.075(2) 0.0492(18) 0.060(2) 0.0060(16) 0.0176(18) -0.0056(16)
O5 0.192(5) 0.095(3) 0.106(3) 0.019(3) 0.060(4) 0.066(3)
03 0.072(2) 0.187(5) 0.092(3) 0.068(3) -0.011(2) -0.016(3)
C16 0.119(4) 0.068(3) 0.047(2) 0.004(2) -0.009(3) 0.040(3)
C15 0.078(3) 0.078(3) 0.068(3) 0.005(3) -0.006(3) 0.029(3)
C7 0.110(5) 0.109(5) 0.086(4) 0.022(3) 0.047(4) -0.028(4)
C6 0.088(3) 0.053(2) 0.077(3) 0.015(2) 0.021(3) 0.013(2)
O9 0.336(19) 0.40(2) 0.351(18) 0.001(17) 0.183(17) -0.162(17)
O4 0.076(2) 0.132(3) 0.078(2) 0.049(2) 0.0147(19) -0.012(2)
O1A 0.094(3) 0.070(2) 0.057(2) 0.0053(17) 0.0205(18) 0.0290(19)

loop_
_atom_type_symbol
_atom_type_description
_atom_type_scat_dispersion_real
_atom_type_scat_dispersion_imag
_atom_type_scat_source
C C 0.0033 0.0016 'International Tables Vol C Tables 4.2.6.8 and 6.1.1.4'
H H 0.0000 0.0000 'International Tables Vol C Tables 4.2.6.8 and 6.1.1.4'
Cl Cl 0.1484 0.1585 'International Tables Vol C Tables 4.2.6.8 and 6.1.1.4'
Mn Mn 0.3368 0.7283 'International Tables Vol C Tables 4.2.6.8 and 6.1.1.4'
N N 0.0061 0.0033 'International Tables Vol C Tables 4.2.6.8 and 6.1.1.4'
O O 0.0106 0.0060 'International Tables Vol C Tables 4.2.6.8 and 6.1.1.4'

loop_
_geom_angle_atom_site_label_1
_geom_angle_atom_site_label_2
_geom_angle_atom_site_label_3
_geom_angle
O1A Mn1 N4 85.90(15)
O1A Mn1 N1 85.04(14)
N4 Mn1 N1 142.48(14)
O1A Mn1 N3 93.39(15)
N4 Mn1 N3 77.85(15)
N1 Mn1 N3 138.99(14)
O1A Mn1 N2 120.57(16)
N4 Mn1 N2 139.74(14)
N1 Mn1 N2 74.44(13)
N3 Mn1 N2 71.31(15)
O1A Mn1 O2 144.30(16)
N4 Mn1 O2 84.73(13)
N1 Mn1 O2 81.78(12)
N3 Mn1 O2 117.98(13)
N2 Mn1 O2 87.44(13)
O5 Cl2 O4 112.9(3)
O5 Cl2 03 110.7(4)
O4 Cl2 03 108.5(3)
O5 Cl2 O2 107.7(3)
O4 Cl2 O2 108.4(2)
03 Cl2 O2 108.5(3)
O9 Cl3 O6 106.5(12)
O9 Cl3 O8 102.9(10)
O6 Cl3 O8 112.5(8)
O9 Cl3 O7 112.8(8)
O6 Cl3 O7 112.5(5)
O8 Cl3 O7 109.3(5)
C1 N1 C5 117.8(4)
C1 N1 Mn1 126.6(3)
C5 N1 Mn1 115.5(3)
N4 C14 C15 123.2(5)
N4 C14 C13 116.8(4)
C15 C14 C13 119.9(5)
C21 C22 N4 120.8(4)
C21 C22 C17 119.6(5)
N4 C22 C17 119.6(4)
C4 C3 C2 120.0(5)
C4 C3 H3 120.0
C2 C3 H3 120.0
C3 C4 C5 118.7(5)
C3 C4 H4 120.6
C5 C4 H4 120.7
N1 C1 C2 122.6(5)
N1 C1 H1 118.8
C2 C1 H1 118.6
C20 C21 C22 121.4(5)
C20 C21 H21 119.3
C22 C21 H21 119.3
C16 C17 C18 124.7(5)
C16 C17 C22 117.4(5)
C18 C17 C22 117.9(5)
N3 C9 C8 114.5(5)
N3 C9 H9A 108.7
C8 C9 H9A 108.6
N3 C9 H9B 108.6
C8 C9 H9B 108.6
H9A C9 H9B 107.6
C3 C2 C1 118.8(5)
C3 C2 H2 120.6
C1 C2 H2 120.6
N3 C11 C12 110.5(4)
N3 C11 H11A 109.5
C12 C11 H11A 109.5
N3 C11 H11B 109.6
C12 C11 H11B 109.6
H11A C11 H11B 108.1
C19 C18 C17 120.9(5)
C19 C18 H18 119.5
C17 C18 H18 119.6
N2 C12 C11 108.7(4)
N2 C12 H12A 110.0
C11 C12 H12A 109.9
N2 C12 H12B 109.9
C11 C12 H12B 110.0
H12A C12 H12B 108.4
N1 C5 C4 122.1(5)
N1 C5 C6 116.3(4)
C4 C5 C6 121.4(5)
C21 C20 C19 119.4(6)
C21 C20 H20 120.3
C19 C20 H20 120.4
N3 C13 C14 114.1(4)
N3 C13 H13A 108.7
C14 C13 H13A 108.7
N3 C13 H13B 108.8
C14 C13 H13B 108.8
H13A C13 H13B 107.6
C7 C8 C9 114.9(6)
C7 C8 H8A 108.6
C9 C8 H8A 108.5
C7 C8 H8B 108.7
C9 C8 H8B 108.4
H8A C8 H8B 107.5
C18 C19 C20 120.6(6)
C18 C19 H19 119.7
C20 C19 H19 119.6
Cl2 O2 Mn1 140.8(2)
C14 N4 C22 119.6(4)
C14 N4 Mn1 114.2(3)
C22 N4 Mn1 124.7(3)
C13 N3 C9 110.2(4)
C13 N3 C11 112.0(4)
C9 N3 C11 110.7(4)
C13 N3 Mn1 107.5(3)
C9 N3 Mn1 112.6(3)
C11 N3 Mn1 103.6(3)
C7 N2 C12 110.6(4)
C7 N2 C6 110.3(5)
C12 N2 C6 111.3(4)
C7 N2 Mn1 111.0(4)
C12 N2 Mn1 106.8(3)
C6 N2 Mn1 106.7(3)
C15 C16 C17 121.0(4)
C15 C16 H16 119.5
C17 C16 H16 119.5
C16 C15 C14 119.1(5)
C16 C15 H15 120.5
C14 C15 H15 120.4
C8 C7 N2 114.0(6)
C8 C7 H7A 108.5
N2 C7 H7A 108.5
C8 C7 H7B 109.0
N2 C7 H7B 108.9
H7A C7 H7B 107.7
N2 C6 C5 108.1(4)
N2 C6 H6A 110.0
C5 C6 H6A 110.0
N2 C6 H6B 110.2
C5 C6 H6B 110.1
H6A C6 H6B 108.4
Mn1 O1A H1AA 109.5
Mn1 O1A H1AB 116(7)
H1AA O1A H1AB 111.8

loop_
_geom_bond_atom_site_label_1
_geom_bond_atom_site_label_2
_geom_bond_distance
Mn1 O1A 2.186(3)
Mn1 N4 2.208(3)
Mn1 N1 2.220(3)
Mn1 N3 2.264(4)
Mn1 N2 2.272(3)
Mn1 O2 2.323(3)
Cl2 O5 1.420(4)
Cl2 O4 1.408(4)
Cl2 03 1.413(4)
Cl2 O2 1.451(3)
Cl3 O9 1.321(14)
Cl3 O6 1.299(7)
Cl3 O8 1.323(7)
Cl3 O7 1.378(5)
N1 C1 1.361(6)
N1 C5 1.327(6)
C14 N4 1.340(6)
C14 C15 1.366(7)
C14 C13 1.500(8)
C22 C21 1.375(7)
C22 N4 1.386(6)
C22 C17 1.441(6)
C3 C4 1.357(9)
C3 C2 1.371(9)
C3 H3 0.9300
C4 C5 1.391(7)
C4 H4 0.9300
C1 C2 1.355(7)
C1 H1 0.9300
C21 C20 1.378(7)
C21 H21 0.9300
C17 C16 1.399(8)
C17 C18 1.414(9)
C9 N3 1.490(6)
C9 C8 1.496(10)
C9 H9A 0.9700
C9 H9B 0.9700
C2 H2 0.9300
C11 N3 1.500(6)
C11 C12 1.639(8)
C11 H11A 0.9700
C11 H11B 0.9700
C18 C19 1.359(9)
C18 H18 0.9300
C12 N2 1.485(6)
C12 H12A 0.9700
C12 H12B 0.9700
C5 C6 1.534(7)
C20 C19 1.416(9)
C20 H20 0.9300
C13 N3 1.463(7)
C13 H13A 0.9700
C13 H13B 0.9700
C8 C7 1.447(10)
C8 H8A 0.9700
C8 H8B 0.9700
C19 H19 0.9300
N2 C7 1.471(7)
N2 C6 1.467(6)
C16 C15 1.378(9)
C16 H16 0.9300
C15 H15 0.9300
C7 H7A 0.9700
C7 H7B 0.9700
C6 H6A 0.9700
C6 H6B 0.9700
O1A H1AA 0.8200
O1A H1AB 0.67(7)

loop_
_geom_torsion_atom_site_label_1
_geom_torsion_atom_site_label_2
_geom_torsion_atom_site_label_3
_geom_torsion_atom_site_label_4
_geom_torsion
O1A Mn1 N1 C1 -40.5(4)
N4 Mn1 N1 C1 36.1(5)
N3 Mn1 N1 C1 -130.0(4)
N2 Mn1 N1 C1 -164.2(4)
O2 Mn1 N1 C1 106.2(4)
O1A Mn1 N1 C5 137.6(4)
N4 Mn1 N1 C5 -145.7(3)
N3 Mn1 N1 C5 48.2(4)
N2 Mn1 N1 C5 14.0(3)
O2 Mn1 N1 C5 -75.6(3)
C2 C3 C4 C5 -1.7(9)
C5 N1 C1 C2 -1.4(7)
Mn1 N1 C1 C2 176.7(4)
N4 C22 C21 C20 178.3(4)
C17 C22 C21 C20 -1.9(7)
C21 C22 C17 C16 -177.3(4)
N4 C22 C17 C16 2.5(6)
C21 C22 C17 C18 3.9(6)
N4 C22 C17 C18 -176.3(4)
C4 C3 C2 C1 1.8(10)
N1 C1 C2 C3 -0.2(9)
C16 C17 C18 C19 178.7(5)
C22 C17 C18 C19 -2.7(7)
N3 C11 C12 N2 -5.4(6)
C1 N1 C5 C4 1.5(7)
Mn1 N1 C5 C4 -176.8(4)
C1 N1 C5 C6 -173.5(4)
Mn1 N1 C5 C6 8.2(6)
C3 C4 C5 N1 0.0(9)
C3 C4 C5 C6 174.8(5)
C22 C21 C20 C19 -1.4(8)
N4 C14 C13 N3 -34.8(7)
C15 C14 C13 N3 148.5(5)
N3 C9 C8 C7 51.9(9)
C17 C18 C19 C20 -0.6(9)
C21 C20 C19 C18 2.7(9)
O5 Cl2 O2 Mn1 -117.1(4)
O4 Cl2 O2 Mn1 120.5(3)
03 Cl2 O2 Mn1 2.8(4)
O1A Mn1 O2 Cl2 -138.0(3)
N4 Mn1 O2 Cl2 -62.6(3)
N1 Mn1 O2 Cl2 152.5(3)
N3 Mn1 O2 Cl2 10.7(4)
N2 Mn1 O2 Cl2 77.9(3)
C15 C14 N4 C22 1.6(7)
C13 C14 N4 C22 -175.0(4)
C15 C14 N4 Mn1 -165.4(4)
C13 C14 N4 Mn1 18.0(5)
C21 C22 N4 C14 176.5(4)
C17 C22 N4 C14 -3.3(6)
C21 C22 N4 Mn1 -18.0(6)
C17 C22 N4 Mn1 162.2(3)
O1A Mn1 N4 C14 -94.6(3)
N1 Mn1 N4 C14 -170.9(3)
N3 Mn1 N4 C14 -0.2(3)
N2 Mn1 N4 C14 40.2(4)
O2 Mn1 N4 C14 119.9(3)
O1A Mn1 N4 C22 99.2(3)
N1 Mn1 N4 C22 22.9(4)
N3 Mn1 N4 C22 -166.4(3)
N2 Mn1 N4 C22 -126.0(3)
O2 Mn1 N4 C22 -46.3(3)
C14 C13 N3 C9 154.5(5)
C14 C13 N3 C11 -81.7(5)
C14 C13 N3 Mn1 31.5(5)
C8 C9 N3 C13 167.8(6)
C8 C9 N3 C11 43.3(7)
C8 C9 N3 Mn1 -72.1(6)
C12 C11 N3 C13 161.9(4)
C12 C11 N3 C9 -74.7(5)
C12 C11 N3 Mn1 46.2(4)
O1A Mn1 N3 C13 68.1(3)
N4 Mn1 N3 C13 -16.9(3)
N1 Mn1 N3 C13 154.5(3)
N2 Mn1 N3 C13 -170.7(4)
O2 Mn1 N3 C13 -94.2(3)
O1A Mn1 N3 C9 -53.4(4)
N4 Mn1 N3 C9 -138.5(4)
N1 Mn1 N3 C9 32.9(4)
N2 Mn1 N3 C9 67.7(4)
O2 Mn1 N3 C9 144.3(3)
O1A Mn1 N3 C11 -173.1(3)
N4 Mn1 N3 C11 101.8(3)
N1 Mn1 N3 C11 -86.8(4)
N2 Mn1 N3 C11 -51.9(3)
O2 Mn1 N3 C11 24.6(4)
C11 C12 N2 C7 82.5(5)
C11 C12 N2 C6 -154.6(4)
C11 C12 N2 Mn1 -38.5(4)
O1A Mn1 N2 C7 12.6(4)
N4 Mn1 N2 C7 -112.0(4)
N1 Mn1 N2 C7 87.0(4)
N3 Mn1 N2 C7 -70.1(4)
O2 Mn1 N2 C7 169.2(4)
O1A Mn1 N2 C12 133.3(3)
N4 Mn1 N2 C12 8.7(4)
N1 Mn1 N2 C12 -152.3(3)
N3 Mn1 N2 C12 50.6(3)
O2 Mn1 N2 C12 -70.1(3)
O1A Mn1 N2 C6 -107.6(3)
N4 Mn1 N2 C6 127.8(3)
N1 Mn1 N2 C6 -33.2(3)
N3 Mn1 N2 C6 169.8(3)
O2 Mn1 N2 C6 49.0(3)
C18 C17 C16 C15 178.7(5)
C22 C17 C16 C15 0.1(7)
C17 C16 C15 C14 -1.8(8)
N4 C14 C15 C16 1.0(8)
C13 C14 C15 C16 177.5(5)
C9 C8 C7 N2 -55.0(9)
C12 N2 C7 C8 -40.5(8)
C6 N2 C7 C8 -164.0(6)
Mn1 N2 C7 C8 77.9(6)
C7 N2 C6 C5 -74.2(5)
C12 N2 C6 C5 162.7(4)
Mn1 N2 C6 C5 46.5(4)
N1 C5 C6 N2 -38.1(6)
C4 C5 C6 N2 146.9(5)
